data_4328079
loop_
_publ_author_name
'Stephen A. DiFranco'
'Nicholas A. Maciulis'
'Richard J. Staples'
'Rami J. Batrice'
'Aaron L. Odom'

_publ_section_title
;
 Evaluation of Donor and Steric Properties of Anionic Ligands on High
 Valent Transition Metals
;
_journal_name_full 'Inorganic Chemistry'
_journal_page_first 1187
_journal_page_last 1200
_journal_paper_doi 10.1021/ic202524r
_journal_volume 51
_journal_year 2012
_chemical_absolute_configuration ad
_chemical_formula_moiety 'C20 H34 Cr N4'
_chemical_formula_sum 'C20 H34 Cr N4'
_chemical_formula_weight 382.51
_chemical_name_common NCr(NiPr2)2(Indolyl)
_chemical_properties_physical 'air-sensitive, moisture-sensitive, oxygen-sensitive'
_space_group_IT_number 14
_symmetry_cell_setting monoclinic
_symmetry_Int_Tables_number 14
_symmetry_space_group_name_Hall '-P 2yn'
_symmetry_space_group_name_H-M 'P 1 21/n 1'
_atom_sites_solution_hydrogens geom
_atom_sites_solution_primary direct
_atom_sites_solution_secondary difmap
_audit_creation_method SHELXL-97
_cell_angle_alpha 90.00
_cell_angle_beta 103.0510(10)
_cell_angle_gamma 90.00
_cell_formula_units_Z 4
_cell_length_a 8.5469(7)
_cell_length_b 17.4862(13)
_cell_length_c 14.7734(11)
_cell_measurement_reflns_used 5356
_cell_measurement_temperature 296(2)
_cell_measurement_theta_max 25.202
_cell_measurement_theta_min 2.330
_cell_volume 2150.9(3)
_computing_cell_refinement 'APEX2 (BRUKER, V2008.5-0, 2006)'
_computing_data_collection 'COSMO (BRUKER, V1.58, 2006)'
_computing_data_reduction 'SAINT (BRUKER, V7.34A, 2006)'
_computing_molecular_graphics 'SHELXTL (Sheldrick, Acta Cryst. A64 2008, 112-122)'
_computing_publication_material 'SHELXTL (Sheldrick, Acta Cryst. A64 2008, 112-122)'
_computing_structure_refinement 'SHELXL (Sheldrick, Acta Cryst. A64 2008, 112-122)'
_computing_structure_solution 'SHELXS (Sheldrick, Acta Cryst. A64 2008, 112-122)'
_diffrn_ambient_temperature 296(2)
_diffrn_detector_area_resol_mean 836.6
_diffrn_measured_fraction_theta_full 0.997
_diffrn_measured_fraction_theta_max 0.997
_diffrn_measurement_method '\w,and/f 0.5 deg'
_diffrn_radiation_monochromator graphite
_diffrn_radiation_probe x-ray
_diffrn_radiation_type MoK\a
_diffrn_radiation_wavelength 0.71073
_diffrn_reflns_av_R_equivalents 0.0412
_diffrn_reflns_av_sigmaI/netI 0.0491
_diffrn_reflns_limit_h_max 10
_diffrn_reflns_limit_h_min -10
_diffrn_reflns_limit_k_max 21
_diffrn_reflns_limit_k_min -20
_diffrn_reflns_limit_l_max 17
_diffrn_reflns_limit_l_min -17
_diffrn_reflns_number 13082
_diffrn_reflns_theta_full 25.31
_diffrn_reflns_theta_max 25.31
_diffrn_reflns_theta_min 1.83
_diffrn_source 'fine-focus sealed tube'
_diffrn_source_type 'sealed tube'
_exptl_absorpt_coefficient_mu 0.541
_exptl_absorpt_correction_T_max 0.9621
_exptl_absorpt_correction_T_min 0.8606
_exptl_absorpt_correction_type multi-scan
_exptl_absorpt_process_details SADABS
_exptl_crystal_colour purple
_exptl_crystal_density_diffrn 1.181
_exptl_crystal_description chunk
_exptl_crystal_F_000 824
_exptl_crystal_recrystallization_method 'cold pentane'
_exptl_crystal_size_max 0.29
_exptl_crystal_size_mid 0.13
_exptl_crystal_size_min 0.07
_refine_diff_density_max 0.786
_refine_diff_density_min -0.588
_refine_diff_density_rms 0.054
_refine_ls_extinction_method none
_refine_ls_goodness_of_fit_ref 1.079
_refine_ls_hydrogen_treatment constr
_refine_ls_matrix_type full
_refine_ls_number_parameters 234
_refine_ls_number_reflns 3917
_refine_ls_number_restraints 0
_refine_ls_restrained_S_all 1.079
_refine_ls_R_factor_all 0.0674
_refine_ls_R_factor_gt 0.0537
_refine_ls_shift/su_max 0.000
_refine_ls_shift/su_mean 0.000
_refine_ls_structure_factor_coef Fsqd
_refine_ls_weighting_details 'calc w=1/[\s^2^(Fo^2^)+(0.0727P)^2^+0.9091P] where P=(Fo^2^+2Fc^2^)/3'
_refine_ls_weighting_scheme calc
_refine_ls_wR_factor_gt 0.1421
_refine_ls_wR_factor_ref 0.1532
_reflns_number_gt 3051
_reflns_number_total 3917
_reflns_threshold_expression >2sigma(I)
_cod_data_source_file ic202524r_si_003_05.cif
_cod_data_source_block sd31jan2010_0m
_cod_original_sg_symbol_H-M 'P 21/n'
_cod_database_code 4328079

loop_
_symmetry_equiv_pos_as_xyz
'x, y, z'
'-x+1/2, y+1/2, -z+1/2'
'-x, -y, -z'
'x-1/2, -y-1/2, z-1/2'

loop_
_atom_site_label
_atom_site_type_symbol
_atom_site_fract_x
_atom_site_fract_y
_atom_site_fract_z
_atom_site_U_iso_or_equiv
_atom_site_adp_type
_atom_site_occupancy
_atom_site_symmetry_multiplicity
_atom_site_calc_flag
_atom_site_refinement_flags
Cr1 Cr 0.25897(6) 0.19600(3) 0.31615(3) 0.04766(19) Uani 1 1 d .
N2 N 0.4499(3) 0.23269(13) 0.29980(16) 0.0469(6) Uani 1 1 d .
N3 N 0.1910(3) 0.10099(13) 0.27835(17) 0.0489(6) Uani 1 1 d .
N4 N 0.0932(3) 0.27088(14) 0.27141(17) 0.0510(6) Uani 1 1 d .
C8 C 0.0264(3) 0.32533(16) 0.3189(2) 0.0481(7) Uani 1 1 d .
N1 N 0.2787(3) 0.19414(14) 0.42239(17) 0.0532(6) Uani 1 1 d .
C221 C 0.4739(5) 0.3208(2) 0.1732(3) 0.0762(11) Uani 1 1 d .
H22A H 0.3782 0.3459 0.1815 0.114 Uiso 1 1 calc R
H22B H 0.4785 0.3231 0.1089 0.114 Uiso 1 1 calc R
H22C H 0.5663 0.3459 0.2103 0.114 Uiso 1 1 calc R
C31 C 0.1632(5) 0.03397(19) 0.3345(2) 0.0687(9) Uani 1 1 d .
H31 H 0.1269 -0.0086 0.2917 0.082 Uiso 1 1 calc R
C6 C -0.0289(4) 0.3962(2) 0.4461(2) 0.0646(9) Uani 1 1 d .
H6 H -0.0142 0.4049 0.5095 0.077 Uiso 1 1 calc R
C32 C 0.1598(4) 0.08660(18) 0.1772(2) 0.0520(7) Uani 1 1 d .
H32 H 0.1830 0.1345 0.1484 0.062 Uiso 1 1 calc R
C311 C 0.0311(6) 0.0514(3) 0.3852(3) 0.0920(13) Uani 1 1 d .
H31A H 0.0679 0.0895 0.4318 0.138 Uiso 1 1 calc R
H31B H 0.0040 0.0056 0.4140 0.138 Uiso 1 1 calc R
H31C H -0.0620 0.0700 0.3416 0.138 Uiso 1 1 calc R
C321 C -0.0172(4) 0.0691(2) 0.1376(2) 0.0642(9) Uani 1 1 d .
H32A H -0.0449 0.0218 0.1631 0.096 Uiso 1 1 calc R
H32B H -0.0364 0.0649 0.0712 0.096 Uiso 1 1 calc R
H32C H -0.0818 0.1097 0.1536 0.096 Uiso 1 1 calc R
C3 C -0.0779(4) 0.37348(18) 0.2559(2) 0.0532(7) Uani 1 1 d .
C22 C 0.4717(4) 0.23723(19) 0.2032(2) 0.0587(8) Uani 1 1 d .
H22 H 0.3770 0.2135 0.1632 0.070 Uiso 1 1 calc R
C5 C -0.1318(4) 0.4443(2) 0.3835(3) 0.0654(9) Uani 1 1 d .
H5 H -0.1837 0.4843 0.4062 0.078 Uiso 1 1 calc R
C322 C 0.2679(5) 0.0267(2) 0.1507(3) 0.0716(10) Uani 1 1 d .
H32D H 0.3780 0.0402 0.1760 0.107 Uiso 1 1 calc R
H32E H 0.2492 0.0238 0.0842 0.107 Uiso 1 1 calc R
H32F H 0.2455 -0.0220 0.1749 0.107 Uiso 1 1 calc R
C211 C 0.5410(5) 0.3246(2) 0.4274(3) 0.0750(10) Uani 1 1 d .
H21A H 0.4970 0.3657 0.3863 0.112 Uiso 1 1 calc R
H21B H 0.6334 0.3426 0.4720 0.112 Uiso 1 1 calc R
H21C H 0.4616 0.3068 0.4592 0.112 Uiso 1 1 calc R
C312 C 0.3206(6) 0.0101(2) 0.4002(3) 0.0962(15) Uani 1 1 d .
H31D H 0.4000 0.0001 0.3650 0.144 Uiso 1 1 calc R
H31E H 0.3033 -0.0353 0.4332 0.144 Uiso 1 1 calc R
H31F H 0.3574 0.0505 0.4438 0.144 Uiso 1 1 calc R
C7 C 0.0508(4) 0.33665(19) 0.4157(2) 0.0561(7) Uani 1 1 d .
H7 H 0.1185 0.3048 0.4575 0.067 Uiso 1 1 calc R
C2 C -0.0733(4) 0.34641(18) 0.1660(2) 0.0555(8) Uani 1 1 d .
H2 H -0.1293 0.3664 0.1096 0.067 Uiso 1 1 calc R
C4 C -0.1572(4) 0.43353(18) 0.2899(3) 0.0605(8) Uani 1 1 d .
H4 H -0.2262 0.4656 0.2490 0.073 Uiso 1 1 calc R
C1 C 0.0285(4) 0.28583(18) 0.1782(2) 0.0555(8) Uani 1 1 d .
H1 H 0.0523 0.2576 0.1297 0.067 Uiso 1 1 calc R
C21 C 0.5896(4) 0.2595(2) 0.3716(2) 0.0610(8) Uani 1 1 d .
H21 H 0.6694 0.2796 0.3394 0.073 Uiso 1 1 calc R
C222 C 0.6168(5) 0.1926(2) 0.1897(3) 0.0771(11) Uani 1 1 d .
H22D H 0.7128 0.2155 0.2259 0.116 Uiso 1 1 calc R
H22E H 0.6203 0.1934 0.1252 0.116 Uiso 1 1 calc R
H22F H 0.6092 0.1407 0.2094 0.116 Uiso 1 1 calc R
C212 C 0.6669(5) 0.1941(2) 0.4327(3) 0.0799(11) Uani 1 1 d .
H21D H 0.5934 0.1750 0.4677 0.120 Uiso 1 1 calc R
H21E H 0.7628 0.2119 0.4745 0.120 Uiso 1 1 calc R
H21F H 0.6937 0.1539 0.3945 0.120 Uiso 1 1 calc R

loop_
_atom_site_aniso_label
_atom_site_aniso_U_11
_atom_site_aniso_U_22
_atom_site_aniso_U_33
_atom_site_aniso_U_23
_atom_site_aniso_U_13
_atom_site_aniso_U_12
Cr1 0.0546(3) 0.0433(3) 0.0445(3) -0.00211(19) 0.0099(2) 0.0019(2)
N2 0.0549(14) 0.0466(13) 0.0364(12) -0.0005(10) 0.0041(10) 0.0009(11)
N3 0.0553(14) 0.0447(13) 0.0467(14) 0.0014(11) 0.0119(11) -0.0010(11)
N4 0.0567(14) 0.0480(13) 0.0469(14) 0.0003(11) 0.0088(11) 0.0025(12)
C8 0.0454(15) 0.0453(15) 0.0521(17) -0.0037(13) 0.0077(13) -0.0020(12)
N1 0.0649(16) 0.0531(14) 0.0405(14) 0.0020(11) 0.0095(12) 0.0066(12)
C221 0.081(2) 0.078(2) 0.058(2) 0.0189(19) -0.0077(18) -0.027(2)
C31 0.100(3) 0.0469(17) 0.059(2) 0.0064(15) 0.0181(19) -0.0055(18)
C6 0.066(2) 0.069(2) 0.058(2) -0.0112(17) 0.0139(16) 0.0055(17)
C32 0.0555(17) 0.0521(16) 0.0480(17) -0.0038(13) 0.0107(13) -0.0068(14)
C311 0.127(4) 0.085(3) 0.075(3) 0.008(2) 0.048(3) -0.026(3)
C321 0.063(2) 0.067(2) 0.060(2) -0.0006(17) 0.0074(16) -0.0132(17)
C3 0.0512(16) 0.0480(16) 0.0578(19) -0.0004(14) 0.0067(14) -0.0060(13)
C22 0.069(2) 0.065(2) 0.0401(16) -0.0035(15) 0.0092(14) -0.0186(17)
C5 0.0577(19) 0.0574(19) 0.079(2) -0.0164(18) 0.0121(17) 0.0059(16)
C322 0.078(2) 0.069(2) 0.072(2) -0.0186(19) 0.0260(19) -0.0015(19)
C211 0.083(3) 0.079(2) 0.060(2) -0.0214(19) 0.0103(18) -0.020(2)
C312 0.141(4) 0.059(2) 0.073(3) 0.016(2) -0.009(3) 0.013(2)
C7 0.0558(17) 0.0583(18) 0.0521(18) -0.0016(15) 0.0078(14) 0.0023(15)
C2 0.0599(18) 0.0542(17) 0.0486(18) 0.0054(14) 0.0038(14) -0.0022(15)
C4 0.0491(17) 0.0486(17) 0.080(2) -0.0043(16) 0.0055(15) 0.0009(14)
C1 0.067(2) 0.0543(17) 0.0435(17) -0.0009(14) 0.0081(14) -0.0019(15)
C21 0.0562(18) 0.075(2) 0.0463(18) -0.0065(16) 0.0002(14) -0.0032(16)
C222 0.087(3) 0.085(3) 0.068(2) -0.021(2) 0.036(2) -0.020(2)
C212 0.069(2) 0.101(3) 0.062(2) 0.012(2) -0.0034(18) 0.013(2)

loop_
_atom_type_symbol
_atom_type_description
_atom_type_scat_dispersion_real
_atom_type_scat_dispersion_imag
_atom_type_scat_source
C C 0.0033 0.0016 'International Tables Vol C Tables 4.2.6.8 and 6.1.1.4'
H H 0.0000 0.0000 'International Tables Vol C Tables 4.2.6.8 and 6.1.1.4'
N N 0.0061 0.0033 'International Tables Vol C Tables 4.2.6.8 and 6.1.1.4'
Cr Cr 0.3209 0.6236 'International Tables Vol C Tables 4.2.6.8 and 6.1.1.4'

loop_
_geom_angle_atom_site_label_1
_geom_angle_atom_site_label_2
_geom_angle_atom_site_label_3
_geom_angle
N1 Cr1 N3 104.42(12)
N1 Cr1 N2 104.34(13)
N3 Cr1 N2 121.24(11)
N1 Cr1 N4 105.40(12)
N3 Cr1 N4 110.96(11)
N2 Cr1 N4 109.03(11)
C22 N2 C21 114.5(2)
C22 N2 Cr1 117.29(19)
C21 N2 Cr1 128.2(2)
C32 N3 C31 114.5(2)
C32 N3 Cr1 116.16(18)
C31 N3 Cr1 129.3(2)
C8 N4 C1 104.9(2)
C8 N4 Cr1 130.5(2)
C1 N4 Cr1 124.3(2)
N4 C8 C7 128.9(3)
N4 C8 C3 110.4(3)
C7 C8 C3 120.7(3)
C22 C221 H22A 109.5
C22 C221 H22B 109.5
H22A C221 H22B 109.5
C22 C221 H22C 109.5
H22A C221 H22C 109.5
H22B C221 H22C 109.5
N3 C31 C311 110.3(3)
N3 C31 C312 109.9(3)
C311 C31 C312 112.7(3)
N3 C31 H31 107.9
C311 C31 H31 107.9
C312 C31 H31 107.9
C7 C6 C5 121.5(3)
C7 C6 H6 119.3
C5 C6 H6 119.3
N3 C32 C322 113.6(3)
N3 C32 C321 111.0(2)
C322 C32 C321 112.0(3)
N3 C32 H32 106.6
C322 C32 H32 106.6
C321 C32 H32 106.6
C31 C311 H31A 109.5
C31 C311 H31B 109.5
H31A C311 H31B 109.5
C31 C311 H31C 109.5
H31A C311 H31C 109.5
H31B C311 H31C 109.5
C32 C321 H32A 109.5
C32 C321 H32B 109.5
H32A C321 H32B 109.5
C32 C321 H32C 109.5
H32A C321 H32C 109.5
H32B C321 H32C 109.5
C4 C3 C8 119.7(3)
C4 C3 C2 134.6(3)
C8 C3 C2 105.7(3)
N2 C22 C222 112.6(3)
N2 C22 C221 110.0(3)
C222 C22 C221 113.0(3)
N2 C22 H22 107.0
C222 C22 H22 107.0
C221 C22 H22 107.0
C4 C5 C6 121.2(3)
C4 C5 H5 119.4
C6 C5 H5 119.4
C32 C322 H32D 109.5
C32 C322 H32E 109.5
H32D C322 H32E 109.5
C32 C322 H32F 109.5
H32D C322 H32F 109.5
H32E C322 H32F 109.5
C21 C211 H21A 109.5
C21 C211 H21B 109.5
H21A C211 H21B 109.5
C21 C211 H21C 109.5
H21A C211 H21C 109.5
H21B C211 H21C 109.5
C31 C312 H31D 109.5
C31 C312 H31E 109.5
H31D C312 H31E 109.5
C31 C312 H31F 109.5
H31D C312 H31F 109.5
H31E C312 H31F 109.5
C6 C7 C8 117.8(3)
C6 C7 H7 121.1
C8 C7 H7 121.1
C1 C2 C3 106.8(3)
C1 C2 H2 126.6
C3 C2 H2 126.6
C5 C4 C3 119.1(3)
C5 C4 H4 120.4
C3 C4 H4 120.4
C2 C1 N4 112.2(3)
C2 C1 H1 123.9
N4 C1 H1 123.9
N2 C21 C212 111.1(3)
N2 C21 C211 110.5(3)
C212 C21 C211 112.3(3)
N2 C21 H21 107.6
C212 C21 H21 107.6
C211 C21 H21 107.6
C22 C222 H22D 109.5
C22 C222 H22E 109.5
H22D C222 H22E 109.5
C22 C222 H22F 109.5
H22D C222 H22F 109.5
H22E C222 H22F 109.5
C21 C212 H21D 109.5
C21 C212 H21E 109.5
H21D C212 H21E 109.5
C21 C212 H21F 109.5
H21D C212 H21F 109.5
H21E C212 H21F 109.5

loop_
_geom_bond_atom_site_label_1
_geom_bond_atom_site_label_2
_geom_bond_distance
Cr1 N1 1.541(2)
Cr1 N3 1.806(2)
Cr1 N2 1.819(2)
Cr1 N4 1.933(2)
N2 C22 1.483(4)
N2 C21 1.484(4)
N3 C32 1.479(4)
N3 C31 1.485(4)
N4 C8 1.380(4)
N4 C1 1.388(4)
C8 C7 1.411(4)
C8 C3 1.412(4)
C221 C22 1.529(5)
C221 H22A 0.9600
C221 H22B 0.9600
C221 H22C 0.9600
C31 C311 1.520(5)
C31 C312 1.529(6)
C31 H31 0.9800
C6 C7 1.375(5)
C6 C5 1.403(5)
C6 H6 0.9300
C32 C322 1.506(5)
C32 C321 1.525(4)
C32 H32 0.9800
C311 H31A 0.9600
C311 H31B 0.9600
C311 H31C 0.9600
C321 H32A 0.9600
C321 H32B 0.9600
C321 H32C 0.9600
C3 C4 1.402(4)
C3 C2 1.420(4)
C22 C222 1.516(5)
C22 H22 0.9800
C5 C4 1.364(5)
C5 H5 0.9300
C322 H32D 0.9600
C322 H32E 0.9600
C322 H32F 0.9600
C211 C21 1.517(5)
C211 H21A 0.9600
C211 H21B 0.9600
C211 H21C 0.9600
C312 H31D 0.9600
C312 H31E 0.9600
C312 H31F 0.9600
C7 H7 0.9300
C2 C1 1.357(4)
C2 H2 0.9300
C4 H4 0.9300
C1 H1 0.9300
C21 C212 1.513(5)
C21 H21 0.9800
C222 H22D 0.9600
C222 H22E 0.9600
C222 H22F 0.9600
C212 H21D 0.9600
C212 H21E 0.9600
C212 H21F 0.9600

loop_
_geom_torsion_atom_site_label_1
_geom_torsion_atom_site_label_2
_geom_torsion_atom_site_label_3
_geom_torsion_atom_site_label_4
_geom_torsion
N1 Cr1 N2 C22 176.7(2)
N3 Cr1 N2 C22 59.6(2)
N4 Cr1 N2 C22 -71.1(2)
N1 Cr1 N2 C21 -3.5(3)
N3 Cr1 N2 C21 -120.6(3)
N4 Cr1 N2 C21 108.7(3)
N1 Cr1 N3 C32 179.2(2)
N2 Cr1 N3 C32 -63.7(2)
N4 Cr1 N3 C32 66.1(2)
N1 Cr1 N3 C31 -1.5(3)
N2 Cr1 N3 C31 115.5(3)
N4 Cr1 N3 C31 -114.6(3)
N1 Cr1 N4 C8 13.6(3)
N3 Cr1 N4 C8 126.1(3)
N2 Cr1 N4 C8 -97.9(3)
N1 Cr1 N4 C1 -174.4(2)
N3 Cr1 N4 C1 -61.9(3)
N2 Cr1 N4 C1 74.1(3)
C1 N4 C8 C7 -179.9(3)
Cr1 N4 C8 C7 -6.7(5)
C1 N4 C8 C3 -0.1(3)
Cr1 N4 C8 C3 173.0(2)
C32 N3 C31 C311 -118.2(3)
Cr1 N3 C31 C311 62.6(4)
C32 N3 C31 C312 116.9(3)
Cr1 N3 C31 C312 -62.4(4)
C31 N3 C32 C322 -62.6(3)
Cr1 N3 C32 C322 116.7(3)
C31 N3 C32 C321 64.7(3)
Cr1 N3 C32 C321 -115.9(3)
N4 C8 C3 C4 -179.3(3)
C7 C8 C3 C4 0.5(4)
N4 C8 C3 C2 0.0(3)
C7 C8 C3 C2 179.7(3)
C21 N2 C22 C222 57.4(4)
Cr1 N2 C22 C222 -122.8(3)
C21 N2 C22 C221 -69.6(4)
Cr1 N2 C22 C221 110.2(3)
C7 C6 C5 C4 0.2(5)
C5 C6 C7 C8 0.3(5)
N4 C8 C7 C6 179.1(3)
C3 C8 C7 C6 -0.6(5)
C4 C3 C2 C1 179.3(3)
C8 C3 C2 C1 0.2(3)
C6 C5 C4 C3 -0.4(5)
C8 C3 C4 C5 0.0(5)
C2 C3 C4 C5 -179.0(3)
C3 C2 C1 N4 -0.3(4)
C8 N4 C1 C2 0.2(3)
Cr1 N4 C1 C2 -173.5(2)
C22 N2 C21 C212 -113.0(3)
Cr1 N2 C21 C212 67.2(4)
C22 N2 C21 C211 121.6(3)
Cr1 N2 C21 C211 -58.1(4)

loop_
_cod_related_entry_id
_cod_related_entry_database
_cod_related_entry_code
1 ChemSpider 30661199
